data_7228419
loop_
_publ_author_name
'Martinez-Casado, Francisco Javier Javier'
'Ramos Riesco, Miguel'
'Cheda, Jose A.'
'Redondo Y\'elamos, Mar\'ia Isabel'
'Garrido, Leoncio'
'Fernandez-Martinez, Alejandro'
'Garc\'ia-Barriocanal, Javier'
'da Silva, Ivan'
'Duran-Olivencia, Miguel A.'
'Poulain, Agnieszka'

_publ_section_title
;
 Lead(II) Soaps: Crystal Structures, Polymorphism, Solid and Liquid
 Mesophases
;
_journal_name_full 'Phys. Chem. Chem. Phys.'
_journal_paper_doi 10.1039/C7CP02351K
_journal_year 2017
_chemical_formula_moiety 'C18 H34 O4 Pb1'
_chemical_formula_sum 'C18 H34 O4 Pb'
_chemical_formula_weight 521.64
_chemical_name_common 'Lead(II) nonanoate - polymorph A'
_chemical_name_systematic catena-poly[[(nonanoato-O,O')lead(II)]-[mu]-nonanoato-O,O':O:O']
_space_group_IT_number 2
_symmetry_cell_setting triclinic
_symmetry_space_group_name_Hall '-P 1'
_symmetry_space_group_name_H-M 'P -1'
_atom_sites_solution_hydrogens geom
_atom_sites_solution_primary direct
_atom_sites_solution_secondary difmap
_audit_update_record
;
2016-04-12 deposited with the CCDC.
2017-06-07 downloaded from the CCDC.
;
_cell_angle_alpha 91.643(2)
_cell_angle_beta 94.767(2)
_cell_angle_gamma 90.710(2)
_cell_formula_units_Z 2
_cell_length_a 4.8937(2)
_cell_length_b 7.3246(3)
_cell_length_c 28.2872(13)
_cell_measurement_reflns_used 3368
_cell_measurement_temperature 298(2)
_cell_measurement_theta_max 66.22
_cell_measurement_theta_min 3.14
_cell_volume 1009.90(7)
_computing_cell_refinement 'Saintplus in APEX2 (Bruker-Nonius,2004)'
_computing_data_collection 'APEX2 (Bruker-Nonius, 2004)'
_computing_data_reduction 'Saintplus in APEX2 (Bruker-Nonius,2004)'
_computing_molecular_graphics 'Mercury 1.4.2'
_computing_structure_refinement 'SHELXL-97 (Sheldrick, 1997)'
_computing_structure_solution 'SHELXS-97 (Sheldrick, 1990)'
_diffrn_ambient_temperature 298(2)
_diffrn_measured_fraction_theta_full 0.951
_diffrn_measured_fraction_theta_max 0.946
_diffrn_measurement_device_type 'Bruker-Nonius X8 Proteum'
_diffrn_measurement_method '\w and \f scans'
_diffrn_radiation_monochromator 'graded multi-layer optics'
_diffrn_radiation_source 'fine-focus rotating anode'
_diffrn_radiation_type CuK\a
_diffrn_radiation_wavelength 1.54178
_diffrn_reflns_av_R_equivalents 0.0604
_diffrn_reflns_av_sigmaI/netI 0.0527
_diffrn_reflns_limit_h_max 5
_diffrn_reflns_limit_h_min -5
_diffrn_reflns_limit_k_max 8
_diffrn_reflns_limit_k_min -6
_diffrn_reflns_limit_l_max 33
_diffrn_reflns_limit_l_min -33
_diffrn_reflns_number 11821
_diffrn_reflns_theta_full 66.00
_diffrn_reflns_theta_max 66.29
_diffrn_reflns_theta_min 4.71
_exptl_absorpt_coefficient_mu 16.369
_exptl_absorpt_correction_T_max 0.7528
_exptl_absorpt_correction_T_min 0.2848
_exptl_absorpt_correction_type multi-scan
_exptl_absorpt_process_details '(SADABS; Sheldrick, 2004)'
_exptl_crystal_colour colourless
_exptl_crystal_density_diffrn 1.715
_exptl_crystal_density_method 'not measured'
_exptl_crystal_description flake
_exptl_crystal_F_000 512
_exptl_crystal_recrystallization_method 'Counterdiffusion in gel'
_exptl_crystal_size_max 0.120
_exptl_crystal_size_mid 0.100
_exptl_crystal_size_min 0.050
_refine_diff_density_max 4.195
_refine_diff_density_min -4.450
_refine_diff_density_rms 0.323
_refine_ls_extinction_method none
_refine_ls_goodness_of_fit_ref 1.073
_refine_ls_hydrogen_treatment mixed
_refine_ls_matrix_type full
_refine_ls_number_parameters 208
_refine_ls_number_reflns 3368
_refine_ls_number_restraints 0
_refine_ls_restrained_S_all 1.073
_refine_ls_R_factor_all 0.0660
_refine_ls_R_factor_gt 0.0645
_refine_ls_shift/su_max 0.000
_refine_ls_shift/su_mean 0.000
_refine_ls_structure_factor_coef Fsqd
_refine_ls_weighting_details 'calc w=1/[\s^2^(Fo^2^)+(0.1512P)^2^+0.0000P] where P=(Fo^2^+2Fc^2^)/3'
_refine_ls_weighting_scheme calc
_refine_ls_wR_factor_gt 0.1762
_refine_ls_wR_factor_ref 0.1795
_reflns_number_gt 3178
_reflns_number_total 3368
_reflns_threshold_expression >2sigma(I)
_cod_data_source_file c7cp02351k2.cif
_cod_data_source_block PbC9_polymorphA
_cod_depositor_comments
;
The following automatic conversions were performed:

'_exptl_absorpt_correction_type' value 'MULTI-SCAN' changed to
'multi-scan' according to
/home/data/users/saulius/crontab/automatic-downloads/rss-feeds/RSC/lib/dictionaries/cif_core.dic
dictionary named 'cif_core.dic' version 2.4.2 from 2011-04-26.

Automatic conversion script
Id: cif_fix_values 4973 2017-02-22 13:04:09Z antanas 
;
_cod_original_sg_symbol_H-M P-1
_cod_database_code 7228419

loop_
_symmetry_equiv_pos_as_xyz
'x, y, z'
'-x, -y, -z'

loop_
_atom_site_label
_atom_site_type_symbol
_atom_site_fract_x
_atom_site_fract_y
_atom_site_fract_z
_atom_site_U_iso_or_equiv
_atom_site_adp_type
_atom_site_occupancy
_atom_site_symmetry_multiplicity
_atom_site_calc_flag
_atom_site_refinement_flags
O4 O 1.1753(17) 0.4042(9) 0.5314(3) 0.052(2) Uani 1 1 d .
O3 O 0.837(2) -0.1089(10) 0.4593(3) 0.058(2) Uani 1 1 d .
O1 O 1.2190(14) 0.2187(11) 0.4309(2) 0.0525(17) Uani 1 1 d .
O2 O 0.8330(14) 0.2690(12) 0.3890(2) 0.0531(18) Uani 1 1 d .
C10 C 1.2536(19) 0.2655(11) 0.5536(3) 0.0359(18) Uani 1 1 d .
C1 C 1.0754(18) 0.2292(13) 0.3915(4) 0.036(2) Uani 1 1 d .
C2 C 1.214(2) 0.1930(18) 0.3466(4) 0.048(3) Uani 1 1 d .
H2A H 1.2557 0.0640 0.3445 0.057 Uiso 1 1 calc R
H2B H 1.3877 0.2598 0.3491 0.057 Uiso 1 1 calc R
C4 C 1.178(3) 0.189(2) 0.2560(5) 0.051(3) Uani 1 1 d .
H4A H 1.2033 0.0578 0.2556 0.062 Uiso 1 1 calc R
H4B H 1.3583 0.2462 0.2564 0.062 Uiso 1 1 calc R
C13 C 1.466(3) 0.3058(17) 0.6881(5) 0.046(3) Uani 1 1 d .
H13A H 1.5023 0.4363 0.6889 0.055 Uiso 1 1 calc R
H13B H 1.6405 0.2448 0.6887 0.055 Uiso 1 1 calc R
C15 C 1.492(3) 0.319(2) 0.7795(5) 0.053(3) Uani 1 1 d .
H15A H 1.6720 0.2649 0.7802 0.064 Uiso 1 1 calc R
H15B H 1.5161 0.4502 0.7797 0.064 Uiso 1 1 calc R
C3 C 1.053(2) 0.2441(16) 0.3006(4) 0.043(2) Uani 1 1 d .
H3A H 0.8716 0.1883 0.2997 0.052 Uiso 1 1 calc R
H3B H 1.0299 0.3754 0.3010 0.052 Uiso 1 1 calc R
C11 C 1.448(2) 0.2914(16) 0.5985(4) 0.043(2) Uani 1 1 d .
H11A H 1.6012 0.2088 0.5970 0.051 Uiso 1 1 calc R
H11B H 1.5211 0.4154 0.6005 0.051 Uiso 1 1 calc R
C5 C 1.014(3) 0.2383(18) 0.2108(4) 0.051(3) Uani 1 1 d .
H5A H 0.9923 0.3698 0.2109 0.061 Uiso 1 1 calc R
H5B H 0.8324 0.1834 0.2107 0.061 Uiso 1 1 calc R
C6 C 1.139(3) 0.178(2) 0.1653(4) 0.052(3) Uani 1 1 d .
H6A H 1.3235 0.2292 0.1658 0.062 Uiso 1 1 calc R
H6B H 1.1535 0.0461 0.1644 0.062 Uiso 1 1 calc R
C12 C 1.300(2) 0.2542(17) 0.6422(4) 0.050(3) Uani 1 1 d .
H12A H 1.2526 0.1252 0.6422 0.060 Uiso 1 1 calc R
H12B H 1.1305 0.3218 0.6405 0.060 Uiso 1 1 calc R
C14 C 1.327(2) 0.2576(17) 0.7332(4) 0.048(3) Uani 1 1 d .
H14A H 1.1487 0.3141 0.7321 0.058 Uiso 1 1 calc R
H14B H 1.2986 0.1264 0.7333 0.058 Uiso 1 1 calc R
C17 C 1.527(3) 0.326(2) 0.8700(5) 0.063(4) Uani 1 1 d .
H17A H 1.5528 0.4576 0.8704 0.076 Uiso 1 1 calc R
H17B H 1.7073 0.2719 0.8701 0.076 Uiso 1 1 calc R
C16 C 1.362(3) 0.2677(18) 0.8242(4) 0.053(3) Uani 1 1 d .
H16A H 1.1826 0.3229 0.8238 0.064 Uiso 1 1 calc R
H16B H 1.3350 0.1363 0.8238 0.064 Uiso 1 1 calc R
C8 C 1.098(4) 0.183(3) 0.0750(5) 0.074(4) Uani 1 1 d .
H8A H 1.1182 0.0517 0.0738 0.089 Uiso 1 1 calc R
H8B H 1.2799 0.2380 0.0757 0.089 Uiso 1 1 calc R
C7 C 0.973(3) 0.237(2) 0.1208(4) 0.060(3) Uani 1 1 d .
H7A H 0.9551 0.3689 0.1223 0.072 Uiso 1 1 calc R
H7B H 0.7908 0.1836 0.1200 0.072 Uiso 1 1 calc R
C18 C 1.402(4) 0.275(3) 0.9148(5) 0.084(5) Uani 1 1 d .
H18A H 1.5194 0.3178 0.9419 0.126 Uiso 1 1 calc R
H18B H 1.3823 0.1445 0.9156 0.126 Uiso 1 1 calc R
H18C H 1.2256 0.3298 0.9156 0.126 Uiso 1 1 calc R
C9 C 0.930(4) 0.241(3) 0.0298(5) 0.103(5) Uani 1 1 d .
H9A H 1.0188 0.2000 0.0025 0.154 Uiso 1 1 calc R
H9B H 0.9159 0.3714 0.0299 0.154 Uiso 1 1 calc R
H9C H 0.7495 0.1868 0.0286 0.154 Uiso 1 1 calc R
Pb1 Pb 0.80185(6) 0.24652(4) 0.473387(10) 0.0356(2) Uani 1 1 d .

loop_
_atom_site_aniso_label
_atom_site_aniso_U_11
_atom_site_aniso_U_22
_atom_site_aniso_U_33
_atom_site_aniso_U_23
_atom_site_aniso_U_13
_atom_site_aniso_U_12
O4 0.080(5) 0.025(3) 0.045(4) -0.002(3) -0.024(4) 0.003(3)
O3 0.094(6) 0.027(3) 0.047(4) 0.000(3) -0.022(4) -0.001(3)
O1 0.043(4) 0.082(5) 0.032(4) 0.002(3) -0.001(3) 0.002(3)
O2 0.036(4) 0.086(5) 0.037(4) -0.001(3) 0.004(3) 0.014(3)
C10 0.048(5) 0.032(4) 0.027(4) -0.004(3) -0.002(3) -0.003(4)
C1 0.024(4) 0.037(5) 0.046(6) -0.001(4) 0.001(4) -0.004(3)
C2 0.041(6) 0.058(7) 0.043(6) 0.002(5) -0.005(4) 0.000(5)
C4 0.048(6) 0.064(8) 0.042(6) 0.003(5) -0.001(5) 0.001(5)
C13 0.046(6) 0.044(6) 0.047(7) -0.004(5) -0.001(5) 0.000(5)
C15 0.051(7) 0.066(8) 0.041(6) -0.003(5) -0.002(5) -0.011(6)
C3 0.039(5) 0.049(6) 0.040(6) -0.003(4) -0.012(4) 0.003(4)
C11 0.047(6) 0.045(6) 0.033(5) 0.001(4) -0.019(4) -0.009(4)
C5 0.056(7) 0.062(7) 0.035(6) -0.001(5) -0.004(5) 0.004(5)
C6 0.056(7) 0.072(8) 0.028(6) 0.003(5) 0.001(5) 0.009(6)
C12 0.048(6) 0.056(6) 0.042(6) 0.000(5) -0.016(5) 0.000(5)
C14 0.045(6) 0.058(6) 0.040(6) -0.004(5) -0.003(4) -0.005(4)
C17 0.070(9) 0.074(9) 0.042(7) -0.008(6) -0.011(6) 0.004(7)
C16 0.051(6) 0.063(7) 0.044(6) 0.004(5) -0.007(5) -0.002(5)
C8 0.090(11) 0.093(11) 0.037(7) 0.005(7) -0.007(7) -0.005(8)
C7 0.072(8) 0.069(8) 0.037(6) -0.003(5) -0.004(5) 0.009(6)
C18 0.109(13) 0.100(11) 0.039(7) 0.005(7) -0.012(7) 0.007(9)
C9 0.139(15) 0.132(15) 0.035(7) 0.000(8) -0.006(8) 0.026(12)
Pb1 0.0425(3) 0.0325(3) 0.0308(3) -0.00050(19) -0.00242(19) -0.00056(19)

loop_
_atom_type_symbol
_atom_type_description
_atom_type_scat_dispersion_real
_atom_type_scat_dispersion_imag
_atom_type_scat_source
C C 0.0181 0.0091 'International Tables Vol C Tables 4.2.6.8 and 6.1.1.4'
H H 0.0000 0.0000 'International Tables Vol C Tables 4.2.6.8 and 6.1.1.4'
O O 0.0492 0.0322 'International Tables Vol C Tables 4.2.6.8 and 6.1.1.4'
Pb Pb -4.0753 8.5060 'International Tables Vol C Tables 4.2.6.8 and 6.1.1.4'

loop_
_geom_angle_atom_site_label_1
_geom_angle_atom_site_label_2
_geom_angle_atom_site_label_3
_geom_angle
_geom_angle_site_symmetry_1
_geom_angle_site_symmetry_3
C10 O4 Pb1 146.9(6) . 2_766
C10 O4 Pb1 98.0(6) . .
Pb1 O4 Pb1 114.6(3) 2_766 .
C10 O3 Pb1 154.8(7) 2_756 .
C10 O3 Pb1 92.1(6) 2_756 2_756
Pb1 O3 Pb1 109.6(3) . 2_756
C1 O1 Pb1 90.0(5) . .
C1 O2 Pb1 93.4(6) . .
O3 C10 O4 120.9(9) 2_756 .
O3 C10 C11 120.3(8) 2_756 .
O4 C10 C11 118.8(8) . .
O2 C1 O1 122.4(9) . .
O2 C1 C2 119.7(10) . .
O1 C1 C2 117.9(8) . .
O2 C1 Pb1 60.5(5) . .
O1 C1 Pb1 62.6(5) . .
C2 C1 Pb1 172.4(7) . .
C1 C2 C3 115.9(9) . .
C3 C4 C5 114.8(10) . .
C12 C13 C14 114.6(10) . .
C16 C15 C14 114.8(10) . .
C4 C3 C2 115.5(10) . .
C12 C11 C10 110.5(9) . .
C4 C5 C6 114.6(10) . .
C7 C6 C5 112.9(10) . .
C11 C12 C13 113.5(10) . .
C15 C14 C13 114.1(10) . .
C16 C17 C18 115.2(14) . .
C17 C16 C15 114.5(12) . .
C7 C8 C9 114.2(15) . .
C6 C7 C8 113.9(12) . .
O2 Pb1 O1 53.3(2) . .
O2 Pb1 O4 81.1(3) . 2_766
O1 Pb1 O4 90.7(3) . 2_766
O2 Pb1 O4 119.1(3) . .
O1 Pb1 O4 76.8(3) . .
O4 Pb1 O4 65.4(3) 2_766 .
O2 Pb1 O3 86.2(3) . .
O1 Pb1 O3 77.4(3) . .
O4 Pb1 O3 166.3(3) 2_766 .
O4 Pb1 O3 117.2(3) . .
O2 Pb1 O3 129.8(3) . 2_756
O1 Pb1 O3 78.0(3) . 2_756
O4 Pb1 O3 114.0(2) 2_766 2_756
O4 Pb1 O3 48.6(2) . 2_756
O3 Pb1 O3 70.4(3) . 2_756
O2 Pb1 C1 26.1(3) . .
O1 Pb1 C1 27.3(3) . .
O4 Pb1 C1 87.6(3) 2_766 .
O4 Pb1 C1 100.2(3) . .
O3 Pb1 C1 78.7(3) . .
O3 Pb1 C1 104.1(3) 2_756 .

loop_
_geom_bond_atom_site_label_1
_geom_bond_atom_site_label_2
_geom_bond_distance
_geom_bond_site_symmetry_2
O4 C10 1.256(11) .
O4 Pb1 2.568(7) 2_766
O4 Pb1 2.590(7) .
O3 C10 1.258(11) 2_756
O3 Pb1 2.632(7) .
O3 Pb1 2.713(8) 2_756
O1 C1 1.273(13) .
O1 Pb1 2.461(7) .
O2 C1 1.222(12) .
O2 Pb1 2.416(7) .
C10 O3 1.258(11) 2_756
C10 C11 1.530(13) .
C1 C2 1.508(15) .
C1 Pb1 2.771(10) .
C2 C3 1.524(15) .
C4 C3 1.496(17) .
C4 C5 1.506(16) .
C13 C12 1.509(16) .
C13 C14 1.539(17) .
C15 C16 1.514(18) .
C15 C14 1.532(16) .
C11 C12 1.514(17) .
C5 C6 1.528(16) .
C6 C7 1.519(17) .
C17 C16 1.518(18) .
C17 C18 1.51(2) .
C8 C7 1.52(2) .
C8 C9 1.54(2) .
Pb1 O4 2.568(7) 2_766
Pb1 O3 2.713(8) 2_756
